data_4100905
loop_
_publ_author_name
' Kimihisa Yamamoto '

_publ_section_title
;
Supplementary Information of X-ray Crystal Analysis of HAM4
;
_journal_name_full 'Journal of the American Chemical Society'
_journal_year 2005
_chemical_formula_sum 'C34 H62 N P2 Si2 Ti'
_chemical_formula_weight 650.87
_space_group_IT_number 2
_symmetry_cell_setting triclinic
_symmetry_space_group_name_Hall '-P 1'
_symmetry_space_group_name_H-M 'P -1'
_cell_angle_alpha 105.004(9)
_cell_angle_beta 105.838(9)
_cell_angle_gamma 103.723(9)
_cell_formula_units_Z 2
_cell_length_a 11.117(4)
_cell_length_b 11.994(4)
_cell_length_c 16.478(6)
_cell_measurement_temperature 123(2)
_cell_volume 1926.4(13)
_diffrn_ambient_temperature 123(2)
_exptl_crystal_density_diffrn 1.122
_cod_depositor_comments
;
The following automatic conversions were performed:
'_symmetry_cell_setting' value 'Triclinic' changed to 'triclinic'
according to '/home/saulius/struct/CIF-dictionaries/cif_core.dic'
dictionary named 'cif_core.dic' version 2.4.1 from 2010-06-29.

Automatic conversion script
Id: cif_fix_enum 1527 2010-12-29 10:47:43Z saulius 
;
_cod_database_code 4100905

loop_
_symmetry_equiv_pos_as_xyz
'x, y, z'
'-x, -y, -z'

loop_
_atom_site_label
_atom_site_type_symbol
_atom_site_fract_x
_atom_site_fract_y
_atom_site_fract_z
_atom_site_U_iso_or_equiv
_atom_site_adp_type
_atom_site_occupancy
_atom_site_symmetry_multiplicity
_atom_site_calc_flag
_atom_site_refinement_flags
_atom_site_disorder_assembly
_atom_site_disorder_group
Ti1 Ti 0.11665(16) 0.59966(13) 0.27424(10) 0.0218(5) Uani 1 1 d . . .
P2 P 0.0567(2) 0.8018(2) 0.29666(15) 0.0234(6) Uani 1 1 d . . .
C3 C -0.0799(9) 0.7401(8) 0.1882(6) 0.026(2) Uani 1 1 d . . .
C4 C -0.1287(9) 0.8131(8) 0.1431(6) 0.028(2) Uani 1 1 d . . .
H41 H -0.0885 0.8995 0.1690 0.033 Uiso 1 1 calc R . .
C5 C -0.2337(10) 0.7636(9) 0.0620(6) 0.035(2) Uani 1 1 d . . .
C6 C -0.2857(10) 0.6363(9) 0.0243(6) 0.036(2) Uani 1 1 d . . .
H42 H -0.3558 0.5995 -0.0324 0.043 Uiso 1 1 calc R . .
C7 C -0.2380(9) 0.5619(9) 0.0672(6) 0.032(2) Uani 1 1 d . . .
H43 H -0.2758 0.4755 0.0395 0.038 Uiso 1 1 calc R . .
C8 C -0.1343(9) 0.6132(8) 0.1512(6) 0.026(2) Uani 1 1 d . . .
N9 N -0.0828(7) 0.5399(6) 0.1973(4) 0.0227(17) Uani 1 1 d . . .
C10 C -0.1723(9) 0.4272(8) 0.1870(5) 0.026(2) Uani 1 1 d . . .
C11 C -0.3061(10) 0.4099(9) 0.1771(6) 0.033(2) Uani 1 1 d . . .
H44 H -0.3394 0.4754 0.1745 0.040 Uiso 1 1 calc R . .
C12 C -0.3896(11) 0.3013(9) 0.1712(6) 0.041(3) Uani 1 1 d . . .
H45 H -0.4786 0.2943 0.1659 0.050 Uiso 1 1 calc R . .
C13 C -0.3480(11) 0.2010(10) 0.1727(6) 0.045(3) Uani 1 1 d . . .
C14 C -0.2129(11) 0.2185(8) 0.1839(6) 0.038(3) Uani 1 1 d . . .
H46 H -0.1804 0.1528 0.1873 0.045 Uiso 1 1 calc R . .
C15 C -0.1252(9) 0.3287(8) 0.1902(6) 0.027(2) Uiso 1 1 d . . .
P16 P 0.0487(3) 0.3594(2) 0.20635(15) 0.0274(7) Uani 1 1 d . . .
C17 C -0.0249(9) 0.8395(8) 0.3798(6) 0.029(2) Uani 1 1 d . . .
H47 H 0.0450 0.8706 0.4410 0.034 Uiso 1 1 calc R . .
C18 C -0.0886(11) 0.9377(9) 0.3732(6) 0.041(3) Uani 1 1 d . . .
H50 H -0.1573 0.9104 0.3136 0.062 Uiso 1 1 calc R . .
H48 H -0.0209 1.0136 0.3824 0.062 Uiso 1 1 calc R . .
H49 H -0.1285 0.9523 0.4194 0.062 Uiso 1 1 calc R . .
C19 C -0.1268(12) 0.7245(9) 0.3727(8) 0.054(3) Uani 1 1 d . . .
H51 H -0.1642 0.7440 0.4199 0.081 Uiso 1 1 calc R . .
H53 H -0.0842 0.6631 0.3801 0.081 Uiso 1 1 calc R . .
H52 H -0.1977 0.6921 0.3136 0.081 Uiso 1 1 calc R . .
C20 C 0.1584(9) 0.9499(8) 0.3040(5) 0.025(2) Uani 1 1 d . . .
H54 H 0.0991 0.9999 0.2939 0.030 Uiso 1 1 calc R . .
C21 C 0.2219(10) 0.9400(8) 0.2321(6) 0.035(2) Uani 1 1 d . . .
H57 H 0.2698 1.0222 0.2359 0.053 Uiso 1 1 calc R . .
H56 H 0.1528 0.8970 0.1724 0.053 Uiso 1 1 calc R . .
H55 H 0.2839 0.8946 0.2419 0.053 Uiso 1 1 calc R . .
C22 C 0.2640(10) 1.0172(8) 0.3995(6) 0.033(2) Uani 1 1 d . . .
H60 H 0.3178 0.9661 0.4139 0.049 Uiso 1 1 calc R . .
H58 H 0.2201 1.0332 0.4432 0.049 Uiso 1 1 calc R . .
H59 H 0.3212 1.0949 0.4018 0.049 Uiso 1 1 calc R . .
C23 C -0.2874(12) 0.8449(11) 0.0149(7) 0.050(3) Uani 1 1 d . . .
H63 H -0.2661 0.8362 -0.0399 0.076 Uiso 1 1 calc R . .
H61 H -0.2469 0.9304 0.0552 0.076 Uiso 1 1 calc R . .
H62 H -0.3838 0.8203 -0.0010 0.076 Uiso 1 1 calc R . .
C24 C -0.4403(12) 0.0793(10) 0.1640(8) 0.061(4) Uani 1 1 d . . .
H64 H -0.4970 0.0938 0.1990 0.091 Uiso 1 1 calc R . .
H66 H -0.3878 0.0314 0.1866 0.091 Uiso 1 1 calc R . .
H65 H -0.4956 0.0342 0.1006 0.091 Uiso 1 1 calc R . .
C25 C 0.0474(10) 0.2932(8) 0.0906(6) 0.032(2) Uani 1 1 d . . .
H67 H 0.1412 0.3194 0.0934 0.039 Uiso 1 1 calc R . .
C26 C -0.0304(10) 0.3461(8) 0.0268(6) 0.033(2) Uani 1 1 d . . .
H68 H -0.0183 0.3211 -0.0311 0.049 Uiso 1 1 calc R . .
H70 H 0.0022 0.4356 0.0533 0.049 Uiso 1 1 calc R . .
H69 H -0.1248 0.3153 0.0176 0.049 Uiso 1 1 calc R . .
C27 C -0.0070(11) 0.1537(8) 0.0497(7) 0.043(3) Uani 1 1 d . . .
H71 H -0.0961 0.1244 0.0514 0.064 Uiso 1 1 calc R . .
H72 H 0.0513 0.1194 0.0842 0.064 Uiso 1 1 calc R . .
H73 H -0.0112 0.1279 -0.0128 0.064 Uiso 1 1 calc R . .
C28 C 0.1036(11) 0.2571(9) 0.2654(6) 0.040(3) Uani 1 1 d . . .
H74 H 0.0466 0.1706 0.2284 0.048 Uiso 1 1 calc R . .
C29 C 0.0910(13) 0.2871(9) 0.3575(7) 0.054(3) Uani 1 1 d . . .
H75 H 0.1122 0.2269 0.3843 0.081 Uiso 1 1 calc R . .
H76 H 0.0001 0.2845 0.3513 0.081 Uiso 1 1 calc R . .
H77 H 0.1526 0.3691 0.3963 0.081 Uiso 1 1 calc R . .
C30 C 0.2447(13) 0.2707(11) 0.2718(8) 0.063(4) Uani 1 1 d . . .
H80 H 0.2997 0.3570 0.3017 0.095 Uiso 1 1 calc R . .
H78 H 0.2474 0.2412 0.2112 0.095 Uiso 1 1 calc R . .
H79 H 0.2786 0.2225 0.3066 0.095 Uiso 1 1 calc R . .
C31 C 0.2430(9) 0.6322(8) 0.1974(6) 0.028(2) Uani 1 1 d . . .
H82 H 0.2143 0.5549 0.1463 0.034 Uiso 1 1 calc R . .
H81 H 0.2188 0.6930 0.1713 0.034 Uiso 1 1 calc R . .
Si32 Si 0.4248(3) 0.6833(3) 0.24159(18) 0.0363(8) Uani 1 1 d . . .
C33 C 0.4984(12) 0.7161(11) 0.1571(7) 0.065(4) Uani 1 1 d . . .
H83 H 0.4746 0.6400 0.1070 0.098 Uiso 1 1 calc R . .
H84 H 0.5951 0.7511 0.1857 0.098 Uiso 1 1 calc R . .
H85 H 0.4641 0.7745 0.1344 0.098 Uiso 1 1 calc R . .
C34 C 0.4811(13) 0.5602(12) 0.2747(10) 0.072(4) Uani 1 1 d . . .
H88 H 0.4523 0.5476 0.3238 0.108 Uiso 1 1 calc R . .
H86 H 0.5779 0.5851 0.2947 0.108 Uiso 1 1 calc R . .
H87 H 0.4423 0.4839 0.2229 0.108 Uiso 1 1 calc R . .
C35 C 0.5038(11) 0.8269(10) 0.3431(7) 0.051(3) Uani 1 1 d . . .
H90 H 0.4879 0.8959 0.3259 0.077 Uiso 1 1 calc R . .
H89 H 0.5994 0.8424 0.3675 0.077 Uiso 1 1 calc R . .
H91 H 0.4654 0.8173 0.3888 0.077 Uiso 1 1 calc R . .
C36 C 0.241(2) 0.6331(16) 0.4098(12) 0.022(5) Uiso 0.497(14) 1 d P . .
H93 H 0.2664 0.5585 0.3998 0.026 Uiso 0.497(14) 1 calc PR . .
H92 H 0.3197 0.6978 0.4151 0.026 Uiso 0.497(14) 1 calc PR . .
Si37 Si 0.2621(11) 0.6701(11) 0.5304(7) 0.025(2) Uani 0.497(14) 1 d P . .
C38 C 0.235(3) 0.8185(19) 0.5739(14) 0.048(7) Uani 0.497(14) 1 d P . .
H95 H 0.1402 0.8044 0.5600 0.072 Uiso 0.497(14) 1 calc PR . .
H94 H 0.2699 0.8745 0.5454 0.072 Uiso 0.497(14) 1 calc PR . .
H96 H 0.2816 0.8544 0.6392 0.072 Uiso 0.497(14) 1 calc PR . .
C39 C 0.155(3) 0.557(2) 0.5563(18) 0.054(7) Uani 0.497(14) 1 d P . .
H97 H 0.0628 0.5389 0.5191 0.081 Uiso 0.497(14) 1 calc PR . .
H98 H 0.1664 0.5881 0.6200 0.081 Uiso 0.497(14) 1 calc PR . .
H99 H 0.1783 0.4818 0.5438 0.081 Uiso 0.497(14) 1 calc PR . .
C40 C 0.433(2) 0.687(3) 0.5966(14) 0.062(8) Uani 0.497(14) 1 d P . .
H102 H 0.4381 0.6879 0.6570 0.093 Uiso 0.497(14) 1 calc PR . .
H100 H 0.4938 0.7647 0.6011 0.093 Uiso 0.497(14) 1 calc PR . .
H101 H 0.4577 0.6192 0.5669 0.093 Uiso 0.497(14) 1 calc PR . .
C1A C 0.152(2) 0.6117(17) 0.4085(12) 0.030(5) Uani 0.503(14) 1 d P . .
H6A H 0.1016 0.6643 0.4278 0.036 Uiso 0.503(14) 1 calc PR . .
H7A H 0.1011 0.5285 0.4027 0.036 Uiso 0.503(14) 1 calc PR . .
Si2A Si 0.2962(13) 0.6560(11) 0.5102(8) 0.033(3) Uani 0.503(14) 1 d P . .
C3A C 0.438(3) 0.610(3) 0.4850(15) 0.077(10) Uani 0.503(14) 1 d P . .
H10A H 0.4036 0.5276 0.4405 0.115 Uiso 0.503(14) 1 calc PR . .
H9A H 0.5017 0.6123 0.5404 0.115 Uiso 0.503(14) 1 calc PR . .
H8A H 0.4830 0.6678 0.4611 0.115 Uiso 0.503(14) 1 calc PR . .
C4A C 0.255(3) 0.579(2) 0.5878(17) 0.054(7) Uiso 0.503(14) 1 d P . .
H13A H 0.2144 0.6251 0.6238 0.081 Uiso 0.503(14) 1 calc PR . .
H11A H 0.3363 0.5750 0.6277 0.081 Uiso 0.503(14) 1 calc PR . .
H12A H 0.1930 0.4959 0.5530 0.081 Uiso 0.503(14) 1 calc PR . .
C5A C 0.356(2) 0.8245(19) 0.5700(13) 0.049(7) Uani 0.503(14) 1 d P . .
H15A H 0.3880 0.8665 0.5324 0.074 Uiso 0.503(14) 1 calc PR . .
H16A H 0.4284 0.8459 0.6270 0.074 Uiso 0.503(14) 1 calc PR . .
H14A H 0.2830 0.8497 0.5820 0.074 Uiso 0.503(14) 1 calc PR . .

loop_
_atom_site_aniso_label
_atom_site_aniso_U_11
_atom_site_aniso_U_22
_atom_site_aniso_U_33
_atom_site_aniso_U_23
_atom_site_aniso_U_13
_atom_site_aniso_U_12
Ti1 0.0325(11) 0.0227(9) 0.0150(9) 0.0047(6) 0.0141(7) 0.0128(7)
P2 0.0312(15) 0.0259(13) 0.0148(12) 0.0023(9) 0.0112(11) 0.0140(11)
C3 0.029(6) 0.035(6) 0.018(5) 0.003(4) 0.015(4) 0.019(4)
C4 0.039(6) 0.029(5) 0.014(5) 0.000(4) 0.014(5) 0.016(5)
C5 0.048(7) 0.053(7) 0.014(5) 0.011(5) 0.013(5) 0.029(5)
C6 0.038(6) 0.055(7) 0.015(5) 0.005(5) 0.008(5) 0.025(5)
C7 0.033(6) 0.035(5) 0.023(5) -0.003(4) 0.019(5) 0.010(5)
C8 0.035(6) 0.036(6) 0.015(5) 0.007(4) 0.016(4) 0.016(5)
N9 0.029(5) 0.024(4) 0.013(4) 0.000(3) 0.012(3) 0.006(3)
C10 0.027(6) 0.027(5) 0.006(4) -0.006(4) 0.005(4) -0.009(4)
C11 0.041(7) 0.034(6) 0.016(5) -0.003(4) 0.018(5) 0.002(5)
C12 0.051(7) 0.042(7) 0.019(5) -0.002(4) 0.016(5) 0.004(6)
C13 0.040(7) 0.050(7) 0.019(5) -0.001(5) 0.015(5) -0.020(5)
C14 0.067(8) 0.030(5) 0.016(5) 0.003(4) 0.025(5) 0.009(5)
P16 0.0467(17) 0.0224(13) 0.0183(13) 0.0062(10) 0.0186(12) 0.0133(12)
C17 0.038(6) 0.042(6) 0.010(5) 0.003(4) 0.013(4) 0.022(5)
C18 0.057(7) 0.051(7) 0.025(6) 0.005(5) 0.021(5) 0.036(6)
C19 0.077(9) 0.043(7) 0.052(7) 0.005(5) 0.054(7) 0.013(6)
C20 0.028(6) 0.035(5) 0.013(5) 0.006(4) 0.008(4) 0.012(4)
C21 0.044(7) 0.032(5) 0.029(6) 0.009(4) 0.016(5) 0.011(5)
C22 0.044(6) 0.030(5) 0.027(5) 0.011(4) 0.016(5) 0.011(5)
C23 0.065(8) 0.080(8) 0.018(5) 0.015(5) 0.012(5) 0.049(7)
C24 0.064(9) 0.046(7) 0.046(7) 0.004(5) 0.024(7) -0.021(6)
C25 0.055(7) 0.034(6) 0.019(5) 0.010(4) 0.024(5) 0.020(5)
C26 0.049(7) 0.040(6) 0.018(5) 0.012(4) 0.021(5) 0.019(5)
C27 0.071(8) 0.031(6) 0.035(6) 0.007(5) 0.032(6) 0.021(5)
C28 0.073(8) 0.031(6) 0.024(5) 0.012(4) 0.017(5) 0.026(5)
C29 0.101(10) 0.030(6) 0.025(6) 0.010(5) 0.019(6) 0.016(6)
C30 0.092(11) 0.052(7) 0.055(8) 0.021(6) 0.016(7) 0.048(7)
C31 0.049(6) 0.020(5) 0.013(5) 0.001(4) 0.016(5) 0.007(4)
Si32 0.0376(18) 0.0405(17) 0.0299(16) 0.0003(12) 0.0220(14) 0.0130(14)
C33 0.053(8) 0.080(9) 0.035(7) -0.005(6) 0.030(6) -0.017(7)
C34 0.068(9) 0.069(9) 0.104(11) 0.028(8) 0.048(9) 0.047(8)
C35 0.050(7) 0.066(8) 0.028(6) -0.002(5) 0.012(5) 0.026(6)
Si37 0.027(5) 0.041(5) 0.015(5) 0.015(4) 0.011(3) 0.015(3)
C38 0.070(19) 0.046(13) 0.026(12) 0.013(10) 0.023(13) 0.009(12)
C39 0.06(2) 0.039(13) 0.059(16) 0.008(11) 0.035(15) 0.015(12)
C40 0.071(18) 0.11(2) 0.023(12) 0.023(13) 0.028(12) 0.050(16)
C1A 0.037(15) 0.033(11) 0.028(11) 0.011(8) 0.022(10) 0.011(9)
Si2A 0.044(7) 0.032(4) 0.020(5) 0.008(4) 0.011(4) 0.011(4)
C3A 0.09(2) 0.11(2) 0.027(13) 0.001(13) 0.003(13) 0.073(19)
C5A 0.059(18) 0.058(15) 0.017(11) 0.007(10) 0.008(11) 0.007(12)

loop_
_geom_bond_atom_site_label_1
_geom_bond_atom_site_label_2
_geom_bond_distance
_geom_bond_site_symmetry_2
_geom_bond_publ_flag
Ti1 N9 2.068(7) . ?
Ti1 C1A 2.098(18) . ?
Ti1 C36 2.156(18) . ?
Ti1 C31 2.167(9) . ?
Ti1 P2 2.626(3) . ?
Ti1 P16 2.638(3) . ?
P2 C20 1.819(9) . ?
P2 C3 1.830(9) . ?
P2 C17 1.859(8) . ?
C3 C8 1.392(13) . ?
C3 C4 1.398(12) . ?
C4 C5 1.381(13) . ?
C4 H41 0.9500 . ?
C5 C6 1.395(14) . ?
C5 C23 1.525(13) . ?
C6 C7 1.386(14) . ?
C6 H42 0.9500 . ?
C7 C8 1.406(13) . ?
C7 H43 0.9500 . ?
C8 N9 1.422(11) . ?
N9 C10 1.413(10) . ?
C10 C15 1.409(13) . ?
C10 C11 1.410(13) . ?
C11 C12 1.371(13) . ?
C11 H44 0.9500 . ?
C12 C13 1.391(16) . ?
C12 H45 0.9500 . ?
C13 C14 1.419(15) . ?
C13 C24 1.517(14) . ?
C14 C15 1.404(12) . ?
C14 H46 0.9500 . ?
C15 P16 1.809(9) . ?
P16 C25 1.861(8) . ?
P16 C28 1.864(9) . ?
C17 C19 1.517(13) . ?
C17 C18 1.523(13) . ?
C17 H47 1.0000 . ?
C18 H50 0.9800 . ?
C18 H48 0.9800 . ?
C18 H49 0.9800 . ?
C19 H51 0.9800 . ?
C19 H53 0.9800 . ?
C19 H52 0.9800 . ?
C20 C21 1.530(12) . ?
C20 C22 1.546(12) . ?
C20 H54 1.0000 . ?
C21 H57 0.9800 . ?
C21 H56 0.9800 . ?
C21 H55 0.9800 . ?
C22 H60 0.9800 . ?
C22 H58 0.9800 . ?
C22 H59 0.9800 . ?
C23 H63 0.9800 . ?
C23 H61 0.9800 . ?
C23 H62 0.9800 . ?
C24 H64 0.9800 . ?
C24 H66 0.9800 . ?
C24 H65 0.9800 . ?
C25 C27 1.528(13) . ?
C25 C26 1.538(13) . ?
C25 H67 1.0000 . ?
C26 H68 0.9800 . ?
C26 H70 0.9800 . ?
C26 H69 0.9800 . ?
C27 H71 0.9800 . ?
C27 H72 0.9800 . ?
C27 H73 0.9800 . ?
C28 C30 1.509(16) . ?
C28 C29 1.520(14) . ?
C28 H74 1.0000 . ?
C29 H75 0.9800 . ?
C29 H76 0.9800 . ?
C29 H77 0.9800 . ?
C30 H80 0.9800 . ?
C30 H78 0.9800 . ?
C30 H79 0.9800 . ?
C31 Si32 1.835(10) . ?
C31 H82 0.9900 . ?
C31 H81 0.9900 . ?
Si32 C33 1.875(10) . ?
Si32 C35 1.877(10) . ?
Si32 C34 1.881(12) . ?
C33 H83 0.9800 . ?
C33 H84 0.9800 . ?
C33 H85 0.9800 . ?
C34 H88 0.9800 . ?
C34 H86 0.9800 . ?
C34 H87 0.9800 . ?
C35 H90 0.9800 . ?
C35 H89 0.9800 . ?
C35 H91 0.9800 . ?
C36 Si37 1.85(2) . ?
C36 H93 0.9900 . ?
C36 H92 0.9900 . ?
Si37 C39 1.80(2) . ?
Si37 C40 1.85(3) . ?
Si37 C38 1.86(2) . ?
C38 H95 0.9800 . ?
C38 H94 0.9800 . ?
C38 H96 0.9800 . ?
C39 H97 0.9800 . ?
C39 H98 0.9800 . ?
C39 H99 0.9800 . ?
C40 H102 0.9800 . ?
C40 H100 0.9800 . ?
C40 H101 0.9800 . ?
C1A Si2A 1.82(2) . ?
C1A H6A 0.9900 . ?
C1A H7A 0.9900 . ?
Si2A C4A 1.85(3) . ?
Si2A C5A 1.86(2) . ?
Si2A C3A 1.90(3) . ?
C3A H10A 0.9800 . ?
C3A H9A 0.9800 . ?
C3A H8A 0.9800 . ?
C4A H13A 0.9800 . ?
C4A H11A 0.9800 . ?
C4A H12A 0.9800 . ?
C5A H15A 0.9800 . ?
C5A H16A 0.9800 . ?
C5A H14A 0.9800 . ?
